data_2240485
loop_
_publ_author_name
'Werner, Julia'
'Jess, Inke'
'N\"ather, Christian'

_publ_section_title
;
 Crystal structure of
 bis(4-acetylpyridine-\k<i>N</i>)bis(ethanol-\k<i>O</i>)bis(thiocyanato-\k<i>N</i>)manganese(II)
;
_journal_coeditor_code WM5131
_journal_issue 4
_journal_name_full 'Acta Crystallographica Section E'
_journal_page_first m81
_journal_page_last m82
_journal_paper_doi 10.1107/S2056989015004533
_journal_volume 71
_journal_year 2015
_chemical_formula_iupac '[Mn (N C S)2 (C7 H7 N O)2 (C2 H6 O)2]'
_chemical_formula_moiety 'C20 H26 Mn N4 O4 S2'
_chemical_formula_sum 'C20 H26 Mn N4 O4 S2'
_chemical_formula_weight 505.51
_chemical_name_common
;
Bis(4-acetylpyridine-\k<i>N</i>)bis(ethanol-\k<i>O</i>)bis(thiocyanato-\
\k<i>N</i>)manganese(II)
;
_chemical_name_systematic
;
Bis(ethanol-\k<i>O</i>)bis[1-(pyridin-4-yl)ethan-1-one-\
\k<i>N</i>]bis(thiocyanato-\k<i>N</i>)manganese(II)
;
_space_group_crystal_system triclinic
_space_group_IT_number 2
_space_group_name_Hall '-P 1'
_space_group_name_H-M_alt 'P -1'
_symmetry_space_group_name_Hall '-P 1'
_symmetry_space_group_name_H-M 'P -1'
_atom_sites_solution_hydrogens mixed
_audit_creation_method SHELXL-2014
_cell_angle_alpha 117.449(10)
_cell_angle_beta 94.978(11)
_cell_angle_gamma 93.379(11)
_cell_formula_units_Z 1
_cell_length_a 6.9547(7)
_cell_length_b 9.7733(9)
_cell_length_c 10.1859(9)
_cell_measurement_reflns_used 6535
_cell_measurement_temperature 200(2)
_cell_measurement_theta_max 26.992
_cell_measurement_theta_min 2.363
_cell_volume 608.23(12)
_computing_cell_refinement
;
X-AREA (Stoe & Cie, 2008)
;
_computing_data_collection
;
X-AREA (Stoe & Cie, 2008)
;
_computing_data_reduction
;
X-AREA (Stoe & Cie, 2008)
;
_computing_molecular_graphics
;
XP in SHELXTL (Sheldrick, 2008) and DIAMOND (Brandenburg, 1999)
;
_computing_publication_material
;
publCIF (Westrip, 2010)
;
_computing_structure_refinement
;
SHELXL2013 (Sheldrick, 2015)
;
_computing_structure_solution
;
SHELXS97 (Sheldrick, 2008)
;
_diffrn_ambient_temperature 200(2)
_diffrn_measured_fraction_theta_full 0.980
_diffrn_measured_fraction_theta_max 0.975
_diffrn_measurement_device_type 'Stoe IPDS-1'
_diffrn_measurement_method 'phi scans'
_diffrn_radiation_type MoK\a
_diffrn_radiation_wavelength 0.71073
_diffrn_reflns_av_R_equivalents 0.0393
_diffrn_reflns_limit_h_max 8
_diffrn_reflns_limit_h_min -8
_diffrn_reflns_limit_k_max 12
_diffrn_reflns_limit_k_min -12
_diffrn_reflns_limit_l_max 13
_diffrn_reflns_limit_l_min -13
_diffrn_reflns_number 6535
_diffrn_reflns_theta_full 25.242
_diffrn_reflns_theta_max 26.992
_diffrn_reflns_theta_min 2.363
_exptl_absorpt_coefficient_mu 0.746
_exptl_absorpt_correction_T_max 0.977
_exptl_absorpt_correction_T_min 0.966
_exptl_absorpt_correction_type numerical
_exptl_absorpt_process_details
;
(<i>X-SHAPE</i> and <i>X-RED32</i>; Stoe & Cie, 2008)
;
_exptl_crystal_colour colorless
_exptl_crystal_density_diffrn 1.380
_exptl_crystal_description block
_exptl_crystal_F_000 263
_exptl_crystal_size_max 0.037
_exptl_crystal_size_mid 0.026
_exptl_crystal_size_min 0.018
_refine_diff_density_max 0.255
_refine_diff_density_min -0.350
_refine_ls_extinction_coef 0.069(8)
_refine_ls_extinction_expression Fc^*^=kFc[1+0.001xFc^2^\l^3^/sin(2\q)]^-1/4^
_refine_ls_extinction_method
;
SHELXL2013 (Sheldrick, 2015)
;
_refine_ls_goodness_of_fit_ref 1.040
_refine_ls_hydrogen_treatment constr
_refine_ls_matrix_type full
_refine_ls_number_parameters 144
_refine_ls_number_reflns 2583
_refine_ls_number_restraints 0
_refine_ls_restrained_S_all 1.040
_refine_ls_R_factor_all 0.0414
_refine_ls_R_factor_gt 0.0327
_refine_ls_shift/su_max 0.000
_refine_ls_shift/su_mean 0.000
_refine_ls_structure_factor_coef Fsqd
_refine_ls_weighting_details 'w=1/[\s^2^(Fo^2^)+(0.0565P)^2^] where P=(Fo^2^+2Fc^2^)/3'
_refine_ls_weighting_scheme calc
_refine_ls_wR_factor_gt 0.0848
_refine_ls_wR_factor_ref 0.0879
_reflns_number_gt 2163
_reflns_number_total 2583
_reflns_threshold_expression I>2\s(I)
_cod_data_source_file wm5131sup1.cf
_cod_data_source_block I
_cod_original_cell_volume 608.23(11)
_cod_database_code 2240485
_cod_database_fobs_code 2240485
_shelx_space_group_comment
;
The symmetry employed for this shelxl refinement is uniquely defined
by the following loop, which should always be used as a source of
symmetry information in preference to the above space-group names.
They are only intended as comments.
;
_shelxl_version_number 2.014

loop_
_space_group_symop_operation_xyz
'x, y, z'
'-x, -y, -z'

loop_
_atom_site_type_symbol
_atom_site_label
_atom_site_fract_x
_atom_site_fract_y
_atom_site_fract_z
_atom_site_U_iso_or_equiv
_atom_site_adp_type
_atom_site_calc_flag
_atom_site_occupancy
Mn Mn1 1.0000 0.5000 0.5000 0.02081(14) Uani d 1
N N1 0.9402(2) 0.42929(18) 0.66517(15) 0.0300(3) Uani d 1
C C1 0.8976(2) 0.35987(19) 0.72660(17) 0.0245(3) Uani d 1
S S1 0.83508(10) 0.25963(7) 0.80913(7) 0.05345(19) Uani d 1
N N11 0.8542(2) 0.25989(15) 0.30663(15) 0.0250(3) Uani d 1
C C11 0.8030(3) 0.1414(2) 0.33223(19) 0.0339(4) Uani d 1
H H11 0.8081 0.1609 0.4329 0.041 Uiso calc 1
C C12 0.7431(3) -0.0080(2) 0.22080(19) 0.0338(4) Uani d 1
H H12 0.7099 -0.0886 0.2451 0.041 Uiso calc 1
C C13 0.7325(2) -0.03842(18) 0.07316(17) 0.0241(3) Uani d 1
C C14 0.7813(3) 0.0837(2) 0.04487(18) 0.0276(4) Uani d 1
H H14 0.7738 0.0676 -0.0549 0.033 Uiso calc 1
C C15 0.8413(3) 0.2296(2) 0.16300(18) 0.0278(4) Uani d 1
H H15 0.8749 0.3123 0.1417 0.033 Uiso calc 1
C C16 0.6741(3) -0.19848(19) -0.05499(18) 0.0285(4) Uani d 1
C C17 0.6365(3) -0.3314(2) -0.0243(2) 0.0417(5) Uani d 1
H H17A 0.6077 -0.4275 -0.1188 0.063 Uiso calc 1
H H17B 0.5254 -0.3158 0.0322 0.063 Uiso calc 1
H H17C 0.7515 -0.3384 0.0341 0.063 Uiso calc 1
O O11 0.6621(2) -0.21465(16) -0.18155(14) 0.0409(3) Uani d 1
C C21 0.6624(4) 0.8271(3) 0.4935(3) 0.0549(6) Uani d 1
H H21A 0.5856 0.8597 0.4296 0.082 Uiso calc 1
H H21B 0.6313 0.8831 0.5958 0.082 Uiso calc 1
H H21C 0.8010 0.8504 0.4921 0.082 Uiso calc 1
C C22 0.6154(3) 0.6558(2) 0.4366(2) 0.0367(4) Uani d 1
H H22A 0.4748 0.6326 0.4363 0.044 Uiso calc 1
H H22B 0.6445 0.5999 0.3325 0.044 Uiso calc 1
O O21 0.72349(18) 0.60072(14) 0.52571(12) 0.0291(3) Uani d 1
H H1O1 0.6854 0.6446 0.6101 0.044 Uiso d 1

loop_
_atom_site_aniso_label
_atom_site_aniso_U_11
_atom_site_aniso_U_22
_atom_site_aniso_U_33
_atom_site_aniso_U_12
_atom_site_aniso_U_13
_atom_site_aniso_U_23
Mn1 0.0266(2) 0.01896(19) 0.01844(18) 0.00180(12) 0.00503(13) 0.00984(14)
N1 0.0409(9) 0.0290(7) 0.0236(7) 0.0005(6) 0.0079(6) 0.0150(6)
C1 0.0280(8) 0.0232(7) 0.0217(7) 0.0021(6) 0.0039(6) 0.0099(6)
S1 0.0678(4) 0.0535(4) 0.0652(4) 0.0037(3) 0.0157(3) 0.0489(3)
N11 0.0295(7) 0.0219(7) 0.0220(6) 0.0014(5) 0.0027(5) 0.0091(6)
C11 0.0525(12) 0.0266(8) 0.0206(7) -0.0014(8) 0.0051(7) 0.0099(7)
C12 0.0539(12) 0.0225(8) 0.0245(8) -0.0016(8) 0.0056(8) 0.0111(7)
C13 0.0237(8) 0.0241(7) 0.0219(7) 0.0041(6) 0.0051(6) 0.0080(6)
C14 0.0323(9) 0.0305(8) 0.0194(7) 0.0012(7) 0.0039(6) 0.0114(7)
C15 0.0338(9) 0.0267(8) 0.0240(7) -0.0015(7) 0.0026(7) 0.0136(7)
C16 0.0273(8) 0.0258(8) 0.0254(8) 0.0060(7) 0.0056(7) 0.0053(7)
C17 0.0550(13) 0.0229(9) 0.0374(10) -0.0008(8) 0.0026(9) 0.0069(8)
O11 0.0527(8) 0.0372(7) 0.0221(6) 0.0057(6) 0.0073(6) 0.0043(5)
C21 0.0604(15) 0.0522(13) 0.0762(16) 0.0160(11) 0.0178(13) 0.0477(13)
C22 0.0325(9) 0.0459(11) 0.0341(9) 0.0083(8) 0.0003(7) 0.0210(9)
O21 0.0336(6) 0.0315(6) 0.0238(5) 0.0115(5) 0.0080(5) 0.0128(5)

loop_
_atom_type_symbol
_atom_type_description
_atom_type_scat_dispersion_real
_atom_type_scat_dispersion_imag
_atom_type_scat_source
C C 0.0033 0.0016 'International Tables Vol C Tables 4.2.6.8 and 6.1.1.4'
H H 0.0000 0.0000 'International Tables Vol C Tables 4.2.6.8 and 6.1.1.4'
Mn Mn 0.3368 0.7283 'International Tables Vol C Tables 4.2.6.8 and 6.1.1.4'
N N 0.0061 0.0033 'International Tables Vol C Tables 4.2.6.8 and 6.1.1.4'
O O 0.0106 0.0060 'International Tables Vol C Tables 4.2.6.8 and 6.1.1.4'
S S 0.1246 0.1234 'International Tables Vol C Tables 4.2.6.8 and 6.1.1.4'

loop_
_geom_angle_atom_site_label_1
_geom_angle_atom_site_label_2
_geom_angle_atom_site_label_3
_geom_angle_site_symmetry_1
_geom_angle_site_symmetry_3
_geom_angle
N1 Mn1 N1 2_766 . 180.0
N1 Mn1 O21 2_766 2_766 88.59(5)
N1 Mn1 O21 . 2_766 91.41(5)
N1 Mn1 O21 2_766 . 91.41(5)
N1 Mn1 O21 . . 88.59(5)
O21 Mn1 O21 2_766 . 180.0
N1 Mn1 N11 2_766 2_766 91.13(5)
N1 Mn1 N11 . 2_766 88.87(5)
O21 Mn1 N11 2_766 2_766 92.35(5)
O21 Mn1 N11 . 2_766 87.65(5)
N1 Mn1 N11 2_766 . 88.87(5)
N1 Mn1 N11 . . 91.13(5)
O21 Mn1 N11 2_766 . 87.65(5)
O21 Mn1 N11 . . 92.35(5)
N11 Mn1 N11 2_766 . 180.0
C1 N1 Mn1 . . 164.93(13)
N1 C1 S1 . . 178.67(16)
C11 N11 C15 . . 116.73(14)
C11 N11 Mn1 . . 121.49(11)
C15 N11 Mn1 . . 121.25(11)
N11 C11 C12 . . 123.87(16)
N11 C11 H11 . . 118.1
C12 C11 H11 . . 118.1
C11 C12 C13 . . 118.96(17)
C11 C12 H12 . . 120.5
C13 C12 H12 . . 120.5
C14 C13 C12 . . 117.87(15)
C14 C13 C16 . . 119.69(15)
C12 C13 C16 . . 122.44(16)
C13 C14 C15 . . 119.50(15)
C13 C14 H14 . . 120.2
C15 C14 H14 . . 120.2
N11 C15 C14 . . 123.05(16)
N11 C15 H15 . . 118.5
C14 C15 H15 . . 118.5
O11 C16 C17 . . 122.10(16)
O11 C16 C13 . . 118.40(17)
C17 C16 C13 . . 119.49(16)
C16 C17 H17A . . 109.5
C16 C17 H17B . . 109.5
H17A C17 H17B . . 109.5
C16 C17 H17C . . 109.5
H17A C17 H17C . . 109.5
H17B C17 H17C . . 109.5
C22 C21 H21A . . 109.5
C22 C21 H21B . . 109.5
H21A C21 H21B . . 109.5
C22 C21 H21C . . 109.5
H21A C21 H21C . . 109.5
H21B C21 H21C . . 109.5
O21 C22 C21 . . 112.19(18)
O21 C22 H22A . . 109.2
C21 C22 H22A . . 109.2
O21 C22 H22B . . 109.2
C21 C22 H22B . . 109.2
H22A C22 H22B . . 107.9
C22 O21 Mn1 . . 130.79(11)
C22 O21 H1O1 . . 105.5
Mn1 O21 H1O1 . . 120.2

loop_
_geom_bond_atom_site_label_1
_geom_bond_atom_site_label_2
_geom_bond_site_symmetry_2
_geom_bond_distance
Mn1 N1 2_766 2.1543(15)
Mn1 N1 . 2.1543(15)
Mn1 O21 2_766 2.1928(12)
Mn1 O21 . 2.1929(12)
Mn1 N11 2_766 2.3508(14)
Mn1 N11 . 2.3508(14)
N1 C1 . 1.157(2)
C1 S1 . 1.6211(18)
N11 C11 . 1.334(2)
N11 C15 . 1.346(2)
C11 C12 . 1.383(2)
C11 H11 . 0.9500
C12 C13 . 1.386(2)
C12 H12 . 0.9500
C13 C14 . 1.381(3)
C13 C16 . 1.505(2)
C14 C15 . 1.385(2)
C14 H14 . 0.9500
C15 H15 . 0.9500
C16 O11 . 1.219(2)
C16 C17 . 1.484(3)
C17 H17A . 0.9800
C17 H17B . 0.9800
C17 H17C . 0.9800
C21 C22 . 1.502(3)
C21 H21A . 0.9800
C21 H21B . 0.9800
C21 H21C . 0.9800
C22 O21 . 1.435(2)
C22 H22A . 0.9900
C22 H22B . 0.9900
O21 H1O1 . 0.8400

loop_
_geom_hbond_atom_site_label_D
_geom_hbond_atom_site_label_H
_geom_hbond_atom_site_label_A
_geom_hbond_site_symmetry_A
_geom_hbond_distance_DH
_geom_hbond_distance_HA
_geom_hbond_distance_DA
_geom_hbond_angle_DHA
O21 H1O1 O11 1_566 0.84 1.95 2.7714(17) 164.1
